data_7026333
loop_
_publ_author_name
'Xu, Feng'
'Huang, Wei'
'You, Xiao-Zeng'

_publ_section_title
;
 Novel cyano-bridged mixed-valent copper complexes formed by completely in
 situ synthetic method via the cleavage of C-C bond in acetonitrile.
;
_journal_issue 44
_journal_name_full 'Dalton transactions (Cambridge, England : 2003)'
_journal_page_first 10652
_journal_page_last 10658
_journal_paper_doi 10.1039/c0dt00345j
_journal_volume 39
_journal_year 2010
_chemical_formula_moiety 'C52 H40 Cu3 N12, 3(Cl O4)'
_chemical_formula_sum 'C52 H40 Cl3 Cu3 N12 O12'
_chemical_formula_weight 1321.96
_chemical_name_systematic
;
?
;
_space_group_IT_number 2
_symmetry_cell_setting triclinic
_symmetry_space_group_name_Hall '-P 1'
_symmetry_space_group_name_H-M 'P -1'
_atom_sites_solution_hydrogens geom
_atom_sites_solution_primary direct
_atom_sites_solution_secondary difmap
_audit_creation_method SHELXL-97
_cell_angle_alpha 74.632(3)
_cell_angle_beta 82.523(4)
_cell_angle_gamma 86.757(4)
_cell_formula_units_Z 2
_cell_length_a 9.658(2)
_cell_length_b 13.320(3)
_cell_length_c 22.255(5)
_cell_measurement_reflns_used 1123
_cell_measurement_temperature 291(2)
_cell_measurement_theta_max 17.177
_cell_measurement_theta_min 2.435
_cell_volume 2736.4(10)
_computing_cell_refinement SMART
_computing_data_collection 'SMART (BRUKER 2000)'
_computing_data_reduction 'SAINT (BRUKER 2000)'
_computing_molecular_graphics 'SHELXL-97 (Sheldrick, 1997)'
_computing_publication_material 'SHELXL-97 (Sheldrick, 1997)'
_computing_structure_refinement 'SHELXL-97 (Sheldrick, 1997)'
_computing_structure_solution 'SHELXL-97 (Sheldrick, 1997)'
_diffrn_ambient_temperature 291(2)
_diffrn_measured_fraction_theta_full 0.984
_diffrn_measured_fraction_theta_max 0.984
_diffrn_measurement_device_type 'Bruker CCD area detector'
_diffrn_measurement_method 'phi and omega scans'
_diffrn_radiation_monochromator graphite
_diffrn_radiation_source 'fine-focus sealed tube'
_diffrn_radiation_type MoK\a
_diffrn_radiation_wavelength 0.71073
_diffrn_reflns_av_R_equivalents 0.0995
_diffrn_reflns_av_sigmaI/netI 0.2606
_diffrn_reflns_limit_h_max 7
_diffrn_reflns_limit_h_min -11
_diffrn_reflns_limit_k_max 15
_diffrn_reflns_limit_k_min -15
_diffrn_reflns_limit_l_max 21
_diffrn_reflns_limit_l_min -26
_diffrn_reflns_number 13854
_diffrn_reflns_theta_full 25.00
_diffrn_reflns_theta_max 25.00
_diffrn_reflns_theta_min 1.91
_diffrn_standards_decay_% 0
_diffrn_standards_interval_count 0
_diffrn_standards_interval_time 0
_diffrn_standards_number 0
_exptl_absorpt_coefficient_mu 1.376
_exptl_absorpt_correction_T_max 0.8747
_exptl_absorpt_correction_T_min 0.8747
_exptl_absorpt_correction_type multi-scan
_exptl_absorpt_process_details 'SADABS, Bruker(2000)'
_exptl_crystal_colour 'dark yellow'
_exptl_crystal_density_diffrn 1.604
_exptl_crystal_density_method 'not measured'
_exptl_crystal_description block
_exptl_crystal_F_000 1340
_exptl_crystal_size_max 0.10
_exptl_crystal_size_mid 0.10
_exptl_crystal_size_min 0.10
_refine_diff_density_max 0.553
_refine_diff_density_min -0.489
_refine_diff_density_rms 0.089
_refine_ls_extinction_method none
_refine_ls_goodness_of_fit_ref 0.735
_refine_ls_hydrogen_treatment constr
_refine_ls_matrix_type full
_refine_ls_number_parameters 739
_refine_ls_number_reflns 9488
_refine_ls_number_restraints 0
_refine_ls_restrained_S_all 0.735
_refine_ls_R_factor_all 0.2125
_refine_ls_R_factor_gt 0.0631
_refine_ls_shift/su_max 0.001
_refine_ls_shift/su_mean 0.000
_refine_ls_structure_factor_coef Fsqd
_refine_ls_weighting_details 'calc w=1/[\s^2^(Fo^2^)+(0.0517P)^2^] where P=(Fo^2^+2Fc^2^)/3'
_refine_ls_weighting_scheme calc
_refine_ls_wR_factor_gt 0.1241
_refine_ls_wR_factor_ref 0.1605
_reflns_number_gt 2949
_reflns_number_total 9488
_reflns_threshold_expression >2sigma(I)
_cod_data_source_file c0dt00345j.txt
_cod_data_source_block 2
_cod_database_code 7026333

loop_
_symmetry_equiv_pos_as_xyz
'x, y, z'
'-x, -y, -z'

loop_
_atom_site_label
_atom_site_type_symbol
_atom_site_fract_x
_atom_site_fract_y
_atom_site_fract_z
_atom_site_U_iso_or_equiv
_atom_site_adp_type
_atom_site_occupancy
_atom_site_symmetry_multiplicity
_atom_site_calc_flag
_atom_site_refinement_flags
Cu1 Cu 0.47663(13) 0.69882(8) 0.62558(5) 0.0637(4) Uani 1 1 d .
Cu2 Cu 0.54586(12) 0.90449(8) 0.77475(5) 0.0599(4) Uani 1 1 d .
Cu3 Cu 0.52558(11) 0.71554(7) 1.00333(4) 0.0485(3) Uani 1 1 d .
C1 C 0.7706(14) 0.6356(9) 0.6433(5) 0.094(4) Uani 1 1 d .
H1 H 0.7762 0.6998 0.6519 0.113 Uiso 1 1 calc R
C2 C 0.8842(13) 0.5703(11) 0.6483(5) 0.097(4) Uani 1 1 d .
H2 H 0.9652 0.5896 0.6606 0.116 Uiso 1 1 calc R
C3 C 0.8783(15) 0.4739(11) 0.6349(5) 0.108(4) Uani 1 1 d .
H3 H 0.9548 0.4280 0.6374 0.129 Uiso 1 1 calc R
C4 C 0.7569(16) 0.4498(8) 0.6182(5) 0.095(4) Uani 1 1 d .
H4 H 0.7498 0.3864 0.6089 0.115 Uiso 1 1 calc R
C5 C 0.6432(13) 0.5186(8) 0.6148(4) 0.068(3) Uani 1 1 d .
C6 C 0.5082(13) 0.4990(7) 0.5970(4) 0.070(3) Uani 1 1 d .
C7 C 0.4745(14) 0.4134(8) 0.5783(5) 0.085(3) Uani 1 1 d .
H7 H 0.5404 0.3601 0.5772 0.103 Uiso 1 1 calc R
C8 C 0.3482(16) 0.4067(9) 0.5619(5) 0.099(4) Uani 1 1 d .
H8 H 0.3248 0.3467 0.5521 0.118 Uiso 1 1 calc R
C9 C 0.2532(12) 0.4866(9) 0.5595(4) 0.091(3) Uani 1 1 d .
H9 H 0.1666 0.4841 0.5460 0.109 Uiso 1 1 calc R
C10 C 0.2904(13) 0.5716(8) 0.5778(4) 0.081(3) Uani 1 1 d .
H10 H 0.2261 0.6265 0.5769 0.097 Uiso 1 1 calc R
C11 C 0.5905(14) 0.8321(8) 0.4911(5) 0.101(4) Uani 1 1 d .
H11 H 0.6766 0.7987 0.4974 0.121 Uiso 1 1 calc R
C12 C 0.570(2) 0.9011(11) 0.4338(8) 0.156(8) Uani 1 1 d .
H12 H 0.6431 0.9123 0.4015 0.187 Uiso 1 1 calc R
C13 C 0.451(2) 0.9505(12) 0.4235(9) 0.153(9) Uani 1 1 d .
H13 H 0.4413 0.9980 0.3851 0.183 Uiso 1 1 calc R
C14 C 0.3387(17) 0.9314(9) 0.4705(6) 0.121(5) Uani 1 1 d .
H14 H 0.2514 0.9625 0.4638 0.145 Uiso 1 1 calc R
C15 C 0.3612(15) 0.8644(8) 0.5278(5) 0.076(3) Uani 1 1 d .
C16 C 0.2508(13) 0.8455(8) 0.5827(5) 0.067(3) Uani 1 1 d .
C17 C 0.1313(16) 0.9014(10) 0.5840(7) 0.108(5) Uani 1 1 d .
H17 H 0.1125 0.9543 0.5491 0.130 Uiso 1 1 calc R
C18 C 0.0380(19) 0.8804(14) 0.6363(9) 0.138(7) Uani 1 1 d .
H18 H -0.0449 0.9194 0.6374 0.166 Uiso 1 1 calc R
C19 C 0.0643(15) 0.8038(14) 0.6865(8) 0.128(6) Uani 1 1 d .
H19 H -0.0011 0.7884 0.7220 0.154 Uiso 1 1 calc R
C20 C 0.1904(14) 0.7471(8) 0.6852(5) 0.086(3) Uani 1 1 d .
H20 H 0.2104 0.6956 0.7205 0.103 Uiso 1 1 calc R
C21 C 0.5569(10) 0.8268(7) 0.7141(4) 0.061(3) Uani 1 1 d .
C22 C 0.2685(11) 1.0055(7) 0.7327(3) 0.053(2) Uani 1 1 d .
H22 H 0.2390 0.9375 0.7406 0.064 Uiso 1 1 calc R
C23 C 0.1788(10) 1.0848(10) 0.7079(4) 0.075(3) Uani 1 1 d .
H23 H 0.0947 1.0712 0.6959 0.090 Uiso 1 1 calc R
C24 C 0.2176(13) 1.1850(9) 0.7015(4) 0.082(3) Uani 1 1 d .
H24 H 0.1557 1.2401 0.6882 0.099 Uiso 1 1 calc R
C25 C 0.3454(12) 1.2043(7) 0.7144(4) 0.071(3) Uani 1 1 d .
H25 H 0.3729 1.2721 0.7095 0.085 Uiso 1 1 calc R
C26 C 0.4348(10) 1.1189(7) 0.7355(4) 0.052(2) Uani 1 1 d .
C27 C 0.5783(10) 1.1328(7) 0.7486(4) 0.054(2) Uani 1 1 d .
C28 C 0.6285(12) 1.2250(7) 0.7515(4) 0.073(3) Uani 1 1 d .
H28 H 0.5715 1.2846 0.7448 0.087 Uiso 1 1 calc R
C29 C 0.7636(12) 1.2298(9) 0.7642(4) 0.084(3) Uani 1 1 d .
H29 H 0.7990 1.2928 0.7652 0.101 Uiso 1 1 calc R
C30 C 0.8450(11) 1.1405(10) 0.7753(4) 0.086(3) Uani 1 1 d .
H30 H 0.9364 1.1408 0.7842 0.103 Uiso 1 1 calc R
C31 C 0.7842(11) 1.0477(8) 0.7726(4) 0.062(3) Uani 1 1 d .
H31 H 0.8383 0.9867 0.7800 0.074 Uiso 1 1 calc R
C32 C 0.5334(8) 0.8301(6) 0.8605(4) 0.053(2) Uani 1 1 d .
C33 C 0.2608(10) 0.8360(6) 1.0052(4) 0.055(2) Uani 1 1 d .
H33 H 0.2363 0.7935 0.9813 0.066 Uiso 1 1 calc R
C34 C 0.1641(10) 0.9092(8) 1.0193(4) 0.069(3) Uani 1 1 d .
H34 H 0.0751 0.9146 1.0068 0.083 Uiso 1 1 calc R
C35 C 0.2036(11) 0.9728(7) 1.0520(4) 0.073(3) Uani 1 1 d .
H35 H 0.1420 1.0242 1.0616 0.088 Uiso 1 1 calc R
C36 C 0.3378(11) 0.9615(6) 1.0717(4) 0.062(3) Uani 1 1 d .
H36 H 0.3642 1.0053 1.0944 0.074 Uiso 1 1 calc R
C37 C 0.4302(10) 0.8859(6) 1.0576(4) 0.047(2) Uani 1 1 d .
C38 C 0.5728(10) 0.8686(7) 1.0734(4) 0.049(2) Uani 1 1 d .
C39 C 0.6280(12) 0.9232(7) 1.1081(4) 0.063(3) Uani 1 1 d .
H39 H 0.5763 0.9754 1.1221 0.076 Uiso 1 1 calc R
C40 C 0.7604(13) 0.8990(8) 1.1216(4) 0.076(3) Uani 1 1 d .
H40 H 0.7996 0.9356 1.1452 0.091 Uiso 1 1 calc R
C41 C 0.8383(10) 0.8229(8) 1.1017(4) 0.071(3) Uani 1 1 d .
H41 H 0.9288 0.8062 1.1116 0.085 Uiso 1 1 calc R
C42 C 0.7749(11) 0.7708(6) 1.0654(4) 0.063(3) Uani 1 1 d .
H42 H 0.8262 0.7193 1.0505 0.075 Uiso 1 1 calc R
C43 C 0.3516(12) 0.6029(7) 1.1250(5) 0.084(3) Uani 1 1 d .
H43 H 0.2911 0.6605 1.1183 0.101 Uiso 1 1 calc R
C44 C 0.3262(13) 0.5248(9) 1.1791(5) 0.106(4) Uani 1 1 d .
H44 H 0.2508 0.5292 1.2090 0.128 Uiso 1 1 calc R
C45 C 0.4177(16) 0.4384(9) 1.1879(5) 0.115(5) Uani 1 1 d .
H45 H 0.4041 0.3844 1.2243 0.138 Uiso 1 1 calc R
C46 C 0.5252(14) 0.4329(8) 1.1439(5) 0.101(4) Uani 1 1 d .
H46 H 0.5845 0.3746 1.1496 0.121 Uiso 1 1 calc R
C47 C 0.5482(11) 0.5148(7) 1.0895(4) 0.055(2) Uani 1 1 d .
C48 C 0.6573(10) 0.5175(7) 1.0386(4) 0.059(3) Uani 1 1 d .
C49 C 0.7564(12) 0.4357(7) 1.0388(6) 0.080(3) Uani 1 1 d .
H49 H 0.7541 0.3767 1.0725 0.096 Uiso 1 1 calc R
C50 C 0.8561(12) 0.4458(8) 0.9881(6) 0.092(4) Uani 1 1 d .
H50 H 0.9234 0.3932 0.9873 0.110 Uiso 1 1 calc R
C51 C 0.8583(10) 0.5333(9) 0.9379(5) 0.081(3) Uani 1 1 d .
H51 H 0.9252 0.5396 0.9031 0.097 Uiso 1 1 calc R
C52 C 0.7571(10) 0.6121(7) 0.9406(5) 0.070(3) Uani 1 1 d .
H52 H 0.7564 0.6708 0.9069 0.084 Uiso 1 1 calc R
Cl1 Cl 0.0217(5) 0.7666(3) 0.4553(2) 0.1091(12) Uani 1 1 d .
Cl2 Cl 0.1260(8) 0.4411(4) 0.7851(3) 0.181(2) Uani 1 1 d .
Cl3 Cl 0.0374(3) 0.8171(2) 0.87170(12) 0.0668(7) Uani 1 1 d .
N1 N 0.6539(10) 0.6125(6) 0.6270(3) 0.067(2) Uani 1 1 d .
N2 N 0.4128(10) 0.5789(6) 0.5967(3) 0.071(2) Uani 1 1 d .
N3 N 0.4835(11) 0.8154(6) 0.5369(4) 0.074(3) Uani 1 1 d .
N4 N 0.2840(8) 0.7671(6) 0.6324(4) 0.060(2) Uani 1 1 d .
N5 N 0.5366(8) 0.7774(5) 0.6804(3) 0.069(2) Uani 1 1 d .
N6 N 0.3932(8) 1.0194(5) 0.7460(3) 0.0524(19) Uani 1 1 d .
N7 N 0.6552(8) 1.0428(5) 0.7601(3) 0.056(2) Uani 1 1 d .
N8 N 0.5268(7) 0.7840(5) 0.9132(3) 0.058(2) Uani 1 1 d .
N9 N 0.3880(7) 0.8232(5) 1.0241(3) 0.0451(18) Uani 1 1 d .
N10 N 0.6457(8) 0.7920(5) 1.0516(3) 0.0473(18) Uani 1 1 d .
N11 N 0.4605(9) 0.5997(5) 1.0811(3) 0.060(2) Uani 1 1 d .
N12 N 0.6616(7) 0.6051(5) 0.9906(3) 0.0526(19) Uani 1 1 d .
O1 O -0.0627(16) 0.7035(13) 0.4518(13) 0.368(15) Uani 1 1 d .
O2 O 0.048(3) 0.800(3) 0.4031(9) 0.47(2) Uani 1 1 d .
O3 O 0.1379(15) 0.7281(8) 0.4754(7) 0.292(9) Uani 1 1 d .
O4 O -0.0278(15) 0.8449(14) 0.4754(11) 0.335(12) Uani 1 1 d .
O5 O 0.0402(17) 0.3693(10) 0.7912(9) 0.329(12) Uani 1 1 d .
O6 O 0.231(3) 0.4608(16) 0.7344(9) 0.451(18) Uani 1 1 d .
O7 O 0.060(2) 0.5311(12) 0.7802(8) 0.382(13) Uani 1 1 d .
O8 O 0.219(3) 0.4198(15) 0.8230(9) 0.53(2) Uani 1 1 d .
O9 O -0.0626(9) 0.7918(6) 0.8381(3) 0.135(3) Uani 1 1 d .
O10 O 0.1643(8) 0.7771(7) 0.8542(4) 0.158(4) Uani 1 1 d .
O11 O 0.0412(8) 0.9248(6) 0.8547(4) 0.125(3) Uani 1 1 d .
O12 O -0.0022(7) 0.7773(6) 0.9367(3) 0.106(3) Uani 1 1 d .

loop_
_atom_site_aniso_label
_atom_site_aniso_U_11
_atom_site_aniso_U_22
_atom_site_aniso_U_33
_atom_site_aniso_U_23
_atom_site_aniso_U_13
_atom_site_aniso_U_12
Cu1 0.0968(10) 0.0458(7) 0.0499(7) -0.0143(6) -0.0093(6) -0.0024(6)
Cu2 0.0855(9) 0.0464(7) 0.0483(7) -0.0110(5) -0.0148(6) 0.0044(6)
Cu3 0.0639(8) 0.0360(6) 0.0451(7) -0.0074(5) -0.0138(5) 0.0051(5)
C1 0.076(10) 0.095(10) 0.116(10) -0.041(8) -0.008(8) 0.016(8)
C2 0.097(11) 0.101(10) 0.101(9) -0.033(8) -0.027(7) -0.007(9)
C3 0.105(12) 0.107(12) 0.099(10) -0.007(8) -0.010(8) -0.002(9)
C4 0.130(12) 0.043(7) 0.102(9) -0.007(6) -0.003(9) 0.013(8)
C5 0.098(10) 0.054(7) 0.046(6) -0.002(5) -0.008(6) -0.009(7)
C6 0.115(10) 0.026(6) 0.064(7) -0.009(5) -0.005(6) 0.001(6)
C7 0.116(11) 0.052(7) 0.093(8) -0.033(6) 0.002(8) -0.004(7)
C8 0.141(13) 0.054(8) 0.105(10) -0.033(7) 0.006(9) -0.027(9)
C9 0.112(10) 0.092(9) 0.081(8) -0.037(7) -0.018(7) -0.020(8)
C10 0.123(11) 0.064(7) 0.062(7) -0.033(6) 0.006(7) -0.018(7)
C11 0.176(13) 0.079(8) 0.048(7) -0.028(7) 0.026(8) -0.030(8)
C12 0.32(3) 0.071(12) 0.073(12) -0.035(10) 0.054(14) -0.073(13)
C13 0.32(3) 0.066(12) 0.072(11) -0.002(10) -0.044(16) -0.022(13)
C14 0.212(17) 0.084(10) 0.072(9) -0.006(8) -0.062(10) -0.021(10)
C15 0.133(12) 0.043(7) 0.061(8) -0.022(6) -0.019(8) -0.014(7)
C16 0.100(9) 0.053(7) 0.062(8) -0.027(6) -0.037(7) 0.001(6)
C17 0.116(13) 0.096(10) 0.130(14) -0.047(10) -0.055(10) 0.029(10)
C18 0.123(15) 0.158(17) 0.18(2) -0.107(15) -0.076(14) 0.046(13)
C19 0.071(11) 0.188(18) 0.171(17) -0.135(14) 0.008(11) -0.015(11)
C20 0.118(11) 0.083(9) 0.063(8) -0.029(6) 0.000(8) -0.028(8)
C21 0.101(8) 0.047(6) 0.034(5) -0.006(5) -0.017(5) 0.000(5)
C22 0.065(7) 0.051(6) 0.041(5) -0.007(4) -0.009(5) 0.000(6)
C23 0.058(7) 0.108(10) 0.061(7) -0.029(7) -0.005(5) 0.000(7)
C24 0.089(10) 0.079(9) 0.071(7) -0.008(6) -0.011(7) 0.014(7)
C25 0.082(8) 0.053(7) 0.066(7) 0.004(5) -0.008(6) -0.008(6)
C26 0.059(7) 0.046(6) 0.046(6) -0.006(5) -0.003(5) 0.008(5)
C27 0.060(7) 0.051(6) 0.044(5) -0.002(5) -0.005(5) -0.006(6)
C28 0.087(9) 0.054(7) 0.078(7) -0.018(5) -0.011(6) 0.001(6)
C29 0.078(9) 0.075(9) 0.087(8) -0.002(6) -0.005(7) -0.015(7)
C30 0.083(9) 0.102(10) 0.077(8) -0.035(7) -0.002(6) -0.010(8)
C31 0.055(7) 0.068(7) 0.067(6) -0.022(5) -0.016(5) 0.007(6)
C32 0.062(7) 0.046(6) 0.051(6) -0.018(5) 0.001(5) 0.005(5)
C33 0.058(7) 0.038(5) 0.067(6) -0.011(5) -0.004(5) -0.004(5)
C34 0.065(7) 0.075(8) 0.064(7) -0.020(6) 0.000(5) 0.002(6)
C35 0.090(9) 0.063(7) 0.056(7) -0.005(5) -0.014(6) 0.038(6)
C36 0.098(9) 0.041(6) 0.048(6) -0.013(5) -0.006(6) -0.003(6)
C37 0.063(7) 0.036(5) 0.040(5) -0.005(4) -0.003(5) -0.002(5)
C38 0.068(7) 0.041(6) 0.034(5) -0.002(4) -0.004(5) -0.005(5)
C39 0.093(9) 0.049(6) 0.053(6) -0.014(5) -0.021(6) -0.006(6)
C40 0.113(10) 0.059(7) 0.050(6) 0.005(5) -0.021(7) -0.026(7)
C41 0.058(7) 0.083(8) 0.065(7) -0.003(6) -0.018(6) -0.001(6)
C42 0.093(9) 0.042(6) 0.060(6) -0.014(5) -0.032(6) -0.002(6)
C43 0.136(10) 0.055(7) 0.051(7) 0.002(6) -0.001(7) -0.021(7)
C44 0.182(13) 0.062(8) 0.061(8) -0.002(6) 0.016(7) -0.021(8)
C45 0.238(16) 0.048(8) 0.048(8) 0.004(6) -0.003(9) -0.020(9)
C46 0.203(14) 0.052(7) 0.046(7) -0.004(6) -0.034(8) 0.002(8)
C47 0.092(8) 0.032(5) 0.043(6) -0.003(5) -0.031(6) -0.012(5)
C48 0.077(8) 0.039(6) 0.063(7) -0.008(5) -0.036(6) 0.010(5)
C49 0.093(9) 0.033(6) 0.113(10) -0.003(6) -0.039(7) -0.007(6)
C50 0.085(10) 0.045(7) 0.148(12) -0.015(8) -0.048(9) 0.006(6)
C51 0.055(7) 0.085(9) 0.111(9) -0.044(8) -0.004(6) 0.008(6)
C52 0.069(7) 0.057(7) 0.085(8) -0.026(6) -0.004(6) 0.009(6)
Cl1 0.143(4) 0.078(2) 0.123(3) -0.032(2) -0.069(3) 0.008(2)
Cl2 0.321(8) 0.073(3) 0.152(4) -0.006(3) -0.082(5) -0.011(4)
Cl3 0.073(2) 0.0613(18) 0.0634(18) -0.0126(14) -0.0108(15) 0.0057(14)
N1 0.081(7) 0.048(5) 0.071(6) -0.019(4) -0.006(5) 0.001(5)
N2 0.106(8) 0.055(6) 0.054(5) -0.012(4) -0.015(5) -0.026(6)
N3 0.125(8) 0.049(5) 0.054(6) -0.028(4) 0.009(6) -0.018(5)
N4 0.078(6) 0.056(5) 0.055(5) -0.027(4) -0.013(5) -0.007(4)
N5 0.108(7) 0.049(5) 0.047(5) -0.001(4) -0.033(5) 0.011(5)
N6 0.063(6) 0.048(5) 0.046(5) -0.009(4) -0.010(4) -0.002(4)
N7 0.057(6) 0.056(5) 0.053(5) -0.008(4) -0.010(4) -0.009(4)
N8 0.087(6) 0.032(4) 0.047(5) -0.002(4) -0.002(4) 0.007(4)
N9 0.046(5) 0.042(4) 0.039(4) 0.002(3) -0.005(4) 0.007(4)
N10 0.060(5) 0.034(4) 0.046(4) 0.001(3) -0.021(4) -0.003(4)
N11 0.100(7) 0.035(5) 0.041(5) 0.002(4) -0.020(5) -0.013(4)
N12 0.071(6) 0.032(4) 0.054(5) -0.006(4) -0.019(4) 0.005(4)
O1 0.212(15) 0.206(16) 0.76(5) -0.24(2) -0.07(2) -0.057(12)
O2 0.42(3) 0.67(5) 0.199(17) 0.10(2) -0.12(2) 0.13(3)
O3 0.365(18) 0.139(9) 0.46(2) -0.121(11) -0.350(17) 0.126(11)
O4 0.255(16) 0.262(17) 0.63(4) -0.31(2) -0.185(19) 0.105(14)
O5 0.35(2) 0.094(10) 0.59(3) -0.043(14) -0.31(2) 0.049(11)
O6 0.66(4) 0.29(2) 0.31(2) -0.083(18) 0.27(3) 0.03(2)
O7 0.64(3) 0.125(12) 0.34(2) -0.076(13) 0.16(2) -0.118(17)
O8 0.78(4) 0.36(2) 0.44(3) 0.22(2) -0.53(3) -0.35(3)
O9 0.170(8) 0.145(8) 0.097(6) -0.027(5) -0.032(6) -0.059(6)
O10 0.116(7) 0.160(8) 0.143(7) 0.020(6) 0.024(6) 0.084(6)
O11 0.148(7) 0.066(5) 0.144(7) -0.014(5) 0.015(5) 0.001(5)
O12 0.116(6) 0.145(7) 0.045(4) -0.001(4) -0.002(4) -0.027(5)

loop_
_atom_type_symbol
_atom_type_description
_atom_type_scat_dispersion_real
_atom_type_scat_dispersion_imag
_atom_type_scat_source
Cl Cl 0.1484 0.1585 'International Tables Vol C Tables 4.2.6.8 and 6.1.1.4'
Cu Cu 0.3201 1.2651 'International Tables Vol C Tables 4.2.6.8 and 6.1.1.4'
C C 0.0033 0.0016 'International Tables Vol C Tables 4.2.6.8 and 6.1.1.4'
N N 0.0061 0.0033 'International Tables Vol C Tables 4.2.6.8 and 6.1.1.4'
O O 0.0106 0.0060 'International Tables Vol C Tables 4.2.6.8 and 6.1.1.4'
H H 0.0000 0.0000 'International Tables Vol C Tables 4.2.6.8 and 6.1.1.4'

loop_
_geom_angle_atom_site_label_1
_geom_angle_atom_site_label_2
_geom_angle_atom_site_label_3
_geom_angle
N5 Cu1 N1 92.9(3)
N5 Cu1 N2 160.4(3)
N1 Cu1 N2 80.3(4)
N5 Cu1 N4 89.6(3)
N1 Cu1 N4 171.6(3)
N2 Cu1 N4 94.8(3)
N5 Cu1 N3 101.9(3)
N1 Cu1 N3 109.0(4)
N2 Cu1 N3 97.7(3)
N4 Cu1 N3 78.2(4)
C32 Cu2 C21 117.9(3)
C32 Cu2 N6 118.6(3)
C21 Cu2 N6 103.2(3)
C32 Cu2 N7 110.0(3)
C21 Cu2 N7 122.9(3)
N6 Cu2 N7 77.7(3)
N8 Cu3 N12 94.7(3)
N8 Cu3 N9 90.1(3)
N12 Cu3 N9 175.2(3)
N8 Cu3 N11 150.7(3)
N12 Cu3 N11 80.7(3)
N9 Cu3 N11 95.3(3)
N8 Cu3 N10 114.3(3)
N12 Cu3 N10 98.9(3)
N9 Cu3 N10 78.6(3)
N11 Cu3 N10 94.9(2)
N1 C1 C2 123.1(12)
N1 C1 H1 118.5
C2 C1 H1 118.5
C1 C2 C3 119.3(12)
C1 C2 H2 120.4
C3 C2 H2 120.4
C4 C3 C2 117.6(13)
C4 C3 H3 121.2
C2 C3 H3 121.2
C3 C4 C5 120.8(13)
C3 C4 H4 119.6
C5 C4 H4 119.6
N1 C5 C4 119.9(11)
N1 C5 C6 115.6(10)
C4 C5 C6 124.5(12)
N2 C6 C7 119.8(11)
N2 C6 C5 113.4(10)
C7 C6 C5 126.7(11)
C8 C7 C6 120.5(12)
C8 C7 H7 119.8
C6 C7 H7 119.8
C7 C8 C9 120.7(12)
C7 C8 H8 119.6
C9 C8 H8 119.6
C8 C9 C10 117.4(12)
C8 C9 H9 121.3
C10 C9 H9 121.3
N2 C10 C9 123.3(11)
N2 C10 H10 118.3
C9 C10 H10 118.3
N3 C11 C12 118.2(14)
N3 C11 H11 120.9
C12 C11 H11 120.9
C13 C12 C11 123(2)
C13 C12 H12 118.7
C11 C12 H12 118.7
C12 C13 C14 119.2(19)
C12 C13 H13 120.4
C14 C13 H13 120.4
C15 C14 C13 117.7(15)
C15 C14 H14 121.1
C13 C14 H14 121.1
N3 C15 C14 121.6(12)
N3 C15 C16 116.6(10)
C14 C15 C16 121.7(14)
C17 C16 N4 122.8(11)
C17 C16 C15 123.5(12)
N4 C16 C15 113.7(10)
C16 C17 C18 119.6(15)
C16 C17 H17 120.2
C18 C17 H17 120.2
C19 C18 C17 120.3(19)
C19 C18 H18 119.8
C17 C18 H18 119.8
C18 C19 C20 119.7(17)
C18 C19 H19 120.2
C20 C19 H19 120.2
N4 C20 C19 120.2(12)
N4 C20 H20 119.9
C19 C20 H20 119.9
N5 C21 Cu2 167.0(9)
N6 C22 C23 124.2(9)
N6 C22 H22 117.9
C23 C22 H22 117.9
C24 C23 C22 117.7(10)
C24 C23 H23 121.1
C22 C23 H23 121.1
C25 C24 C23 120.6(10)
C25 C24 H24 119.7
C23 C24 H24 119.7
C24 C25 C26 118.0(10)
C24 C25 H25 121.0
C26 C25 H25 121.0
N6 C26 C25 121.6(9)
N6 C26 C27 116.7(8)
C25 C26 C27 121.7(9)
N7 C27 C28 122.3(9)
N7 C27 C26 113.1(9)
C28 C27 C26 124.5(10)
C27 C28 C29 120.1(10)
C27 C28 H28 119.9
C29 C28 H28 119.9
C30 C29 C28 119.0(11)
C30 C29 H29 120.5
C28 C29 H29 120.5
C29 C30 C31 117.3(11)
C29 C30 H30 121.4
C31 C30 H30 121.4
N7 C31 C30 123.9(9)
N7 C31 H31 118.1
C30 C31 H31 118.1
N8 C32 Cu2 179.5(8)
N9 C33 C34 123.1(9)
N9 C33 H33 118.4
C34 C33 H33 118.4
C35 C34 C33 117.5(10)
C35 C34 H34 121.3
C33 C34 H34 121.3
C34 C35 C36 120.2(9)
C34 C35 H35 119.9
C36 C35 H35 119.9
C37 C36 C35 120.3(9)
C37 C36 H36 119.8
C35 C36 H36 119.8
N9 C37 C36 118.2(9)
N9 C37 C38 116.1(8)
C36 C37 C38 125.6(9)
C39 C38 N10 122.9(9)
C39 C38 C37 122.6(9)
N10 C38 C37 114.5(8)
C40 C39 C38 117.9(10)
C40 C39 H39 121.1
C38 C39 H39 121.1
C39 C40 C41 122.2(10)
C39 C40 H40 118.9
C41 C40 H40 118.9
C40 C41 C42 116.7(10)
C40 C41 H41 121.7
C42 C41 H41 121.7
N10 C42 C41 122.8(9)
N10 C42 H42 118.6
C41 C42 H42 118.6
N11 C43 C44 122.8(11)
N11 C43 H43 118.6
C44 C43 H43 118.6
C43 C44 C45 117.7(11)
C43 C44 H44 121.2
C45 C44 H44 121.2
C46 C45 C44 120.3(10)
C46 C45 H45 119.9
C44 C45 H45 119.9
C45 C46 C47 120.3(11)
C45 C46 H46 119.9
C47 C46 H46 119.9
N11 C47 C46 119.7(10)
N11 C47 C48 114.7(8)
C46 C47 C48 125.6(10)
N12 C48 C49 121.6(10)
N12 C48 C47 116.0(8)
C49 C48 C47 122.4(9)
C50 C49 C48 117.9(10)
C50 C49 H49 121.0
C48 C49 H49 121.0
C49 C50 C51 120.9(11)
C49 C50 H50 119.6
C51 C50 H50 119.6
C50 C51 C52 118.4(10)
C50 C51 H51 120.8
C52 C51 H51 120.8
N12 C52 C51 121.6(9)
N12 C52 H52 119.2
C51 C52 H52 119.2
O2 Cl1 O1 96.2(16)
O2 Cl1 O4 104.1(15)
O1 Cl1 O4 116.9(11)
O2 Cl1 O3 105.6(14)
O1 Cl1 O3 116.1(10)
O4 Cl1 O3 114.6(9)
O5 Cl2 O8 115.2(10)
O5 Cl2 O7 110.7(13)
O8 Cl2 O7 116.1(15)
O5 Cl2 O6 119.6(14)
O8 Cl2 O6 89.9(16)
O7 Cl2 O6 103.7(10)
O10 Cl3 O11 109.6(5)
O10 Cl3 O9 109.5(6)
O11 Cl3 O9 105.6(5)
O10 Cl3 O12 110.5(5)
O11 Cl3 O12 111.8(5)
O9 Cl3 O12 109.7(4)
C1 N1 C5 119.4(10)
C1 N1 Cu1 125.5(8)
C5 N1 Cu1 114.9(8)
C10 N2 C6 118.2(10)
C10 N2 Cu1 126.5(8)
C6 N2 Cu1 115.3(8)
C15 N3 C11 120.5(10)
C15 N3 Cu1 112.8(7)
C11 N3 Cu1 126.2(9)
C20 N4 C16 117.3(9)
C20 N4 Cu1 124.6(8)
C16 N4 Cu1 117.8(8)
C21 N5 Cu1 172.5(9)
C22 N6 C26 117.6(8)
C22 N6 Cu2 127.1(6)
C26 N6 Cu2 115.0(6)
C31 N7 C27 117.3(8)
C31 N7 Cu2 125.0(7)
C27 N7 Cu2 116.4(6)
C32 N8 Cu3 175.0(7)
C33 N9 C37 120.5(7)
C33 N9 Cu3 122.2(6)
C37 N9 Cu3 117.2(6)
C42 N10 C38 117.6(8)
C42 N10 Cu3 128.7(6)
C38 N10 Cu3 113.6(6)
C43 N11 C47 119.3(8)
C43 N11 Cu3 127.6(7)
C47 N11 Cu3 112.9(6)
C52 N12 C48 119.5(8)
C52 N12 Cu3 125.4(6)
C48 N12 Cu3 115.0(6)

loop_
_geom_bond_atom_site_label_1
_geom_bond_atom_site_label_2
_geom_bond_distance
Cu1 N5 1.961(8)
Cu1 N1 2.007(8)
Cu1 N2 2.025(8)
Cu1 N4 2.030(7)
Cu1 N3 2.159(8)
Cu2 C32 1.896(9)
Cu2 C21 1.896(9)
Cu2 N6 2.097(7)
Cu2 N7 2.105(7)
Cu3 N8 1.969(7)
Cu3 N12 1.969(7)
Cu3 N9 2.003(6)
Cu3 N11 2.045(7)
Cu3 N10 2.139(7)
C1 N1 1.305(12)
C1 C2 1.359(13)
C1 H1 0.9300
C2 C3 1.400(15)
C2 H2 0.9300
C3 C4 1.354(14)
C3 H3 0.9300
C4 C5 1.387(13)
C4 H4 0.9300
C5 N1 1.360(11)
C5 C6 1.467(13)
C6 N2 1.367(11)
C6 C7 1.381(13)
C7 C8 1.332(13)
C7 H7 0.9300
C8 C9 1.360(13)
C8 H8 0.9300
C9 C10 1.381(12)
C9 H9 0.9300
C10 N2 1.322(11)
C10 H10 0.9300
C11 N3 1.337(11)
C11 C12 1.392(16)
C11 H11 0.9300
C12 C13 1.31(2)
C12 H12 0.9300
C13 C14 1.39(2)
C13 H13 0.9300
C14 C15 1.383(13)
C14 H14 0.9300
C15 N3 1.329(11)
C15 C16 1.492(13)
C16 C17 1.339(14)
C16 N4 1.363(10)
C17 C18 1.352(17)
C17 H17 0.9300
C18 C19 1.339(17)
C18 H18 0.9300
C19 C20 1.397(15)
C19 H19 0.9300
C20 N4 1.361(11)
C20 H20 0.9300
C21 N5 1.162(9)
C22 N6 1.312(9)
C22 C23 1.372(11)
C22 H22 0.9300
C23 C24 1.371(12)
C23 H23 0.9300
C24 C25 1.357(12)
C24 H24 0.9300
C25 C26 1.404(11)
C25 H25 0.9300
C26 N6 1.358(10)
C26 C27 1.484(11)
C27 N7 1.357(10)
C27 C28 1.364(11)
C28 C29 1.379(11)
C28 H28 0.9300
C29 C30 1.373(12)
C29 H29 0.9300
C30 C31 1.416(12)
C30 H30 0.9300
C31 N7 1.319(9)
C31 H31 0.9300
C32 N8 1.166(8)
C33 N9 1.338(9)
C33 C34 1.380(11)
C33 H33 0.9300
C34 C35 1.353(12)
C34 H34 0.9300
C35 C36 1.410(11)
C35 H35 0.9300
C36 C37 1.380(10)
C36 H36 0.9300
C37 N9 1.367(10)
C37 C38 1.456(11)
C38 C39 1.363(11)
C38 N10 1.365(9)
C39 C40 1.353(12)
C39 H39 0.9300
C40 C41 1.361(12)
C40 H40 0.9300
C41 C42 1.408(12)
C41 H41 0.9300
C42 N10 1.322(9)
C42 H42 0.9300
C43 N11 1.346(11)
C43 C44 1.372(11)
C43 H43 0.9300
C44 C45 1.398(14)
C44 H44 0.9300
C45 C46 1.344(14)
C45 H45 0.9300
C46 C47 1.401(11)
C46 H46 0.9300
C47 N11 1.361(10)
C47 C48 1.438(11)
C48 N12 1.356(9)
C48 C49 1.408(12)
C49 C50 1.369(12)
C49 H49 0.9300
C50 C51 1.382(12)
C50 H50 0.9300
C51 C52 1.402(11)
C51 H51 0.9300
C52 N12 1.334(9)
C52 H52 0.9300
Cl1 O2 1.128(17)
Cl1 O1 1.227(13)
Cl1 O4 1.286(12)
Cl1 O3 1.291(10)
Cl2 O5 1.269(14)
Cl2 O8 1.280(12)
Cl2 O7 1.310(18)
Cl2 O6 1.395(16)
Cl3 O10 1.360(7)
Cl3 O11 1.385(7)
Cl3 O9 1.401(7)
Cl3 O12 1.412(6)
